data_7125023
loop_
_publ_author_name
'Wang, Kai-Kai'
'Wang, Pan'
'Ouyang, Qin'
'Du, Wei'
'Chen, Ying-Chun'

_publ_section_title
;
 Substrate-controlled switchable asymmetric annulations to access
 polyheterocyclic skeletons.
;
_journal_issue 74
_journal_name_full 'Chemical communications (Cambridge, England)'
_journal_page_first 11104
_journal_page_last 11107
_journal_paper_doi 10.1039/c6cc06148f
_journal_volume 52
_journal_year 2016
_chemical_absolute_configuration ad
_chemical_formula_moiety 'C23 H17 N3 O2'
_chemical_formula_sum 'C23 H17 N3 O2'
_chemical_formula_weight 367.39
_space_group_crystal_system orthorhombic
_space_group_IT_number 19
_space_group_name_Hall 'P 2ac 2ab'
_space_group_name_H-M_alt 'P 21 21 21'
_atom_sites_solution_hydrogens geom
_atom_sites_solution_primary direct
_audit_creation_date 2016-05-05
_audit_creation_method
;
Olex2 1.2
(compiled 2016.02.19 svn.r3266 for OlexSys, GUI svn.r5155)
;
_audit_update_record
;
2016-07-26 deposited with the CCDC.
2016-08-16 downloaded from the CCDC.
;
_cell_angle_alpha 90
_cell_angle_beta 90
_cell_angle_gamma 90
_cell_formula_units_Z 4
_cell_length_a 10.06732(18)
_cell_length_b 10.59058(14)
_cell_length_c 22.9703(4)
_cell_measurement_reflns_used 5700
_cell_measurement_temperature 292.6(5)
_cell_measurement_theta_max 72.3190
_cell_measurement_theta_min 5.6780
_cell_volume 2449.06(7)
_computing_cell_refinement
;
CrysAlisPro, Agilent Technologies,
Version 1.171.37.35 (release 13-08-2014 CrysAlis171 .NET)
(compiled Aug 13 2014,18:06:01)
;
_computing_data_reduction
;
CrysAlisPro, Agilent Technologies,
Version 1.171.37.35 (release 13-08-2014 CrysAlis171 .NET)
(compiled Aug 13 2014,18:06:01)
;
_computing_molecular_graphics 'Olex2 (Dolomanov et al., 2009)'
_computing_publication_material 'Olex2 (Dolomanov et al., 2009)'
_computing_structure_refinement 'ShelXL (Sheldrick, 2015)'
_computing_structure_solution 'SIR2004 (Burla et al., 2007)'
_diffrn_ambient_environment air
_diffrn_ambient_temperature 292.6(5)
_diffrn_detector 'CCD plate'
_diffrn_detector_area_resol_mean 15.9595
_diffrn_detector_type EosS2
_diffrn_measured_fraction_theta_full 1.000
_diffrn_measured_fraction_theta_max 0.990
_diffrn_measurement_device 'four-circle diffractometer'
_diffrn_measurement_device_type 'New Gemini, Dual, Cu at zero, EosS2'
_diffrn_orient_matrix_UB_11 -0.0447668000
_diffrn_orient_matrix_UB_12 0.0144130000
_diffrn_orient_matrix_UB_13 -0.0637958000
_diffrn_orient_matrix_UB_21 0.1376635000
_diffrn_orient_matrix_UB_22 -0.0447363000
_diffrn_orient_matrix_UB_23 -0.0207116000
_diffrn_orient_matrix_UB_31 -0.0494311000
_diffrn_orient_matrix_UB_32 -0.1377093000
_diffrn_orient_matrix_UB_33 0.0000188000
_diffrn_radiation_monochromator graphite
_diffrn_radiation_probe x-ray
_diffrn_radiation_type CuK\a
_diffrn_radiation_wavelength 1.54184
_diffrn_reflns_av_R_equivalents 0.0309
_diffrn_reflns_av_unetI/netI 0.0272
_diffrn_reflns_Laue_measured_fraction_full 1.000
_diffrn_reflns_Laue_measured_fraction_max 0.990
_diffrn_reflns_limit_h_max 11
_diffrn_reflns_limit_h_min -12
_diffrn_reflns_limit_k_max 8
_diffrn_reflns_limit_k_min -13
_diffrn_reflns_limit_l_max 20
_diffrn_reflns_limit_l_min -28
_diffrn_reflns_number 13639
_diffrn_reflns_point_group_measured_fraction_full 0.999
_diffrn_reflns_point_group_measured_fraction_max 0.981
_diffrn_reflns_theta_full 67.684
_diffrn_reflns_theta_max 72.606
_diffrn_reflns_theta_min 4.598
_diffrn_source 'Enhance (Cu) X-ray Source'
_exptl_absorpt_coefficient_mu 0.524
_exptl_absorpt_correction_T_max 1.00000
_exptl_absorpt_correction_T_min 0.69532
_exptl_absorpt_correction_type multi-scan
_exptl_absorpt_process_details
;
CrysAlisPro, Agilent Technologies,
Version 1.171.37.35 (release 13-08-2014 CrysAlis171 .NET)
(compiled Aug 13 2014,18:06:01)
Empirical absorption correction using spherical harmonics,
 implemented in SCALE3 ABSPACK scaling algorithm.
;
_exptl_crystal_colour 'clear light colourless'
_exptl_crystal_colour_lustre clear
_exptl_crystal_colour_modifier light
_exptl_crystal_colour_primary colourless
_exptl_crystal_density_diffrn 0.996
_exptl_crystal_description needle
_exptl_crystal_F_000 768
_exptl_crystal_size_max 0.7
_exptl_crystal_size_mid 0.3
_exptl_crystal_size_min 0.2
_refine_diff_density_max 0.143
_refine_diff_density_min -0.222
_refine_diff_density_rms 0.031
_refine_ls_abs_structure_details
;
 Flack x determined using 1743 quotients [(I+)-(I-)]/[(I+)+(I-)]
 (Parsons, Flack and Wagner, Acta Cryst. B69 (2013) 249-259).
;
_refine_ls_abs_structure_Flack -0.03(14)
_refine_ls_extinction_method none
_refine_ls_goodness_of_fit_ref 1.032
_refine_ls_hydrogen_treatment constr
_refine_ls_matrix_type full
_refine_ls_number_parameters 255
_refine_ls_number_reflns 4769
_refine_ls_number_restraints 14
_refine_ls_restrained_S_all 1.044
_refine_ls_R_factor_all 0.0463
_refine_ls_R_factor_gt 0.0439
_refine_ls_shift/su_max 0.001
_refine_ls_shift/su_mean 0.000
_refine_ls_structure_factor_coef Fsqd
_refine_ls_weighting_details 'w=1/[\s^2^(Fo^2^)+(0.0874P)^2^] where P=(Fo^2^+2Fc^2^)/3'
_refine_ls_weighting_scheme calc
_refine_ls_wR_factor_gt 0.1225
_refine_ls_wR_factor_ref 0.1268
_reflns_Friedel_coverage 0.739
_reflns_Friedel_fraction_full 0.999
_reflns_Friedel_fraction_max 0.968
_reflns_number_gt 4423
_reflns_number_total 4769
_reflns_threshold_expression 'I > 2\s(I)'
_cod_data_source_file c6cc06148f2.cif
_cod_data_source_block 5a
_cod_database_code 7125023
_shelx_space_group_comment
;
The symmetry employed for this shelxl refinement is uniquely defined
by the following loop, which should always be used as a source of
symmetry information in preference to the above space-group names.
They are only intended as comments.
;
_olex2_refinement_description
;
1. Fixed Uiso
 At 1.2 times of:
  All C(H) groups
 At 1.5 times of:
  All C(H,H,H) groups
2. Rigid bond restraints
 C00O, C00P
 with sigma for 1-2 distances of 0.01 and sigma for 1-3 distances of 0.02
 C00R, C00P
 with sigma for 1-2 distances of 0.01 and sigma for 1-3 distances of 0.02
3. Uiso/Uaniso restraints and constraints
C00O \\sim C00P: within 1.7A with sigma of 0.007 and sigma for terminal atoms
of 0.001
C00R \\sim C00P: within 1.7A with sigma of 0.007 and sigma for terminal atoms
of 0.001
4.a Ternary CH refined with riding coordinates:
 C00B(H00B)
4.b Aromatic/amide H refined with riding coordinates:
 C008(H008), C00D(H00D), C00F(H00F), C00H(H00H), C00I(H00I), C00K(H00K),
 C00M(H00M), C00O(H00O), C00P(H00P), C00R(H00R)
4.c Idealised Me refined as rotating group:
 C00Q(H00A,H00C,H00E), C00S(H00G,H00J,H00L)
;
_shelx_shelxl_version_number 2014/7
_olex2_submission_special_instructions 'No special instructions were received'

loop_
_space_group_symop_operation_xyz
'x, y, z'
'-x+1/2, -y, z+1/2'
'-x, y+1/2, -z+1/2'
'x+1/2, -y+1/2, -z'

loop_
_atom_site_label
_atom_site_type_symbol
_atom_site_fract_x
_atom_site_fract_y
_atom_site_fract_z
_atom_site_U_iso_or_equiv
_atom_site_adp_type
_atom_site_occupancy
_atom_site_site_symmetry_order
_atom_site_calc_flag
_atom_site_refinement_flags_posn
_atom_site_refinement_flags_adp
O001 O 0.4938(2) 0.50931(16) 0.67881(7) 0.0711(5) Uani 1 1 d . .
O002 O 0.86097(19) 0.34321(18) 0.52913(9) 0.0751(5) Uani 1 1 d . .
N003 N 0.5699(2) 0.30884(17) 0.69513(8) 0.0568(4) Uani 1 1 d . .
C004 C 0.67308(19) 0.45529(16) 0.56570(8) 0.0445(4) Uani 1 1 d . .
C005 C 0.44361(19) 0.39813(19) 0.55818(9) 0.0506(4) Uani 1 1 d . .
C006 C 0.59573(19) 0.23514(17) 0.60250(8) 0.0451(4) Uani 1 1 d . .
C007 C 0.56217(18) 0.37350(17) 0.59732(8) 0.0437(4) Uani 1 1 d . .
C008 C 0.4777(2) 0.4449(2) 0.50686(9) 0.0560(5) Uani 1 1 d . .
H008 H 0.4169 0.4633 0.4776 0.067 Uiso 1 1 calc R .
C009 C 0.6016(2) 0.20249(18) 0.66076(9) 0.0526(5) Uani 1 1 d . .
C00A C 0.8115(2) 0.3918(2) 0.57083(10) 0.0552(5) Uani 1 1 d . .
C00B C 0.6229(2) 0.46496(18) 0.50082(9) 0.0499(4) Uani 1 1 d . .
H00B H 0.6591 0.3926 0.4795 0.060 Uiso 1 1 calc R .
C00C C 0.6822(2) 0.5829(2) 0.59094(9) 0.0556(5) Uani 1 1 d . .
C00D C 0.6563(3) -0.0073(2) 0.63634(13) 0.0729(7) Uani 1 1 d . .
H00D H 0.6783 -0.0893 0.6472 0.087 Uiso 1 1 calc R .
C00E C 0.5376(2) 0.40990(19) 0.66165(9) 0.0501(4) Uani 1 1 d . .
C00F C 0.6170(2) 0.14369(18) 0.56045(9) 0.0525(4) Uani 1 1 d . .
H00F H 0.6105 0.1634 0.5211 0.063 Uiso 1 1 calc R .
N00G N 0.6986(4) 0.6804(2) 0.60900(13) 0.0918(8) Uani 1 1 d . .
C00H C 0.6483(3) 0.0224(2) 0.57819(12) 0.0655(6) Uani 1 1 d . .
H00H H 0.6640 -0.0398 0.5504 0.079 Uiso 1 1 calc R .
C00I C 0.6324(3) 0.0824(2) 0.67933(11) 0.0692(7) Uani 1 1 d . .
H00I H 0.6369 0.0623 0.7187 0.083 Uiso 1 1 calc R .
C00J C 0.6660(3) 0.5838(2) 0.46905(9) 0.0580(5) Uani 1 1 d . .
C00K C 0.7902(3) 0.5884(3) 0.44250(11) 0.0700(6) Uani 1 1 d . .
H00K H 0.8459 0.5185 0.4445 0.084 Uiso 1 1 calc R .
N00L N 0.2100(2) 0.3300(4) 0.59048(13) 0.0990(9) Uani 1 1 d . .
C00M C 0.8321(4) 0.6956(3) 0.41316(13) 0.0864(9) Uani 1 1 d . .
H00M H 0.9154 0.6970 0.3957 0.104 Uiso 1 1 calc R .
C00N C 0.3132(2) 0.3612(3) 0.57539(10) 0.0627(5) Uani 1 1 d . .
C00O C 0.7523(5) 0.7980(3) 0.40982(15) 0.0977(11) Uani 1 1 d . U
H00O H 0.7800 0.8691 0.3894 0.117 Uiso 1 1 calc R .
C00P C 0.6292(5) 0.7970(3) 0.43685(16) 0.1031(11) Uani 1 1 d . U
H00P H 0.5754 0.8684 0.4355 0.124 Uiso 1 1 calc R .
C00Q C 0.8779(3) 0.3950(3) 0.62858(13) 0.0806(8) Uani 1 1 d . .
H00A H 0.9571 0.3446 0.6273 0.121 Uiso 1 1 calc GR .
H00C H 0.8187 0.3619 0.6576 0.121 Uiso 1 1 calc GR .
H00E H 0.9006 0.4805 0.6382 0.121 Uiso 1 1 calc GR .
C00R C 0.5858(4) 0.6890(3) 0.46621(13) 0.0808(8) Uani 1 1 d . U
H00R H 0.5027 0.6881 0.4838 0.097 Uiso 1 1 calc R .
C00S C 0.5619(4) 0.3061(3) 0.75877(11) 0.0866(9) Uani 1 1 d . .
H00G H 0.4942 0.2475 0.7705 0.130 Uiso 1 1 calc GR .
H00J H 0.5403 0.3888 0.7730 0.130 Uiso 1 1 calc GR .
H00L H 0.6458 0.2800 0.7745 0.130 Uiso 1 1 calc GR .

loop_
_atom_site_aniso_label
_atom_site_aniso_U_11
_atom_site_aniso_U_22
_atom_site_aniso_U_33
_atom_site_aniso_U_23
_atom_site_aniso_U_13
_atom_site_aniso_U_12
O001 0.0983(13) 0.0545(8) 0.0606(9) -0.0140(7) 0.0089(8) 0.0234(9)
O002 0.0672(10) 0.0748(11) 0.0834(11) -0.0082(9) 0.0153(9) 0.0158(9)
N003 0.0794(12) 0.0472(9) 0.0439(8) -0.0039(7) 0.0096(8) 0.0057(9)
C004 0.0513(9) 0.0344(8) 0.0478(9) -0.0030(7) 0.0010(7) 0.0007(7)
C005 0.0476(9) 0.0480(10) 0.0561(10) -0.0026(8) -0.0005(8) 0.0020(8)
C006 0.0493(9) 0.0358(8) 0.0503(9) -0.0038(7) 0.0059(7) -0.0010(7)
C007 0.0496(9) 0.0351(8) 0.0463(9) -0.0049(7) 0.0025(7) 0.0052(7)
C008 0.0591(11) 0.0575(11) 0.0513(10) 0.0008(9) -0.0082(8) 0.0000(9)
C009 0.0632(11) 0.0400(9) 0.0546(10) -0.0021(8) 0.0110(9) 0.0018(8)
C00A 0.0530(10) 0.0451(10) 0.0675(12) 0.0053(9) 0.0061(9) 0.0017(9)
C00B 0.0586(11) 0.0434(9) 0.0479(9) -0.0017(7) 0.0022(8) -0.0017(8)
C00C 0.0697(12) 0.0396(10) 0.0575(11) -0.0020(8) -0.0069(9) 0.0023(9)
C00D 0.0928(18) 0.0360(9) 0.0899(18) 0.0041(10) 0.0173(14) 0.0057(11)
C00E 0.0574(10) 0.0440(9) 0.0489(9) -0.0087(8) 0.0055(8) 0.0068(8)
C00F 0.0603(10) 0.0408(9) 0.0564(11) -0.0099(8) 0.0080(9) -0.0040(8)
N00G 0.134(2) 0.0404(10) 0.1006(18) -0.0153(11) -0.0146(17) -0.0084(13)
C00H 0.0752(14) 0.0392(10) 0.0821(15) -0.0189(10) 0.0165(12) -0.0048(9)
C00I 0.1012(19) 0.0454(11) 0.0610(13) 0.0091(9) 0.0100(12) 0.0050(12)
C00J 0.0745(13) 0.0540(11) 0.0454(9) 0.0041(8) -0.0005(9) -0.0057(10)
C00K 0.0730(14) 0.0751(15) 0.0617(13) 0.0077(12) 0.0049(11) -0.0109(13)
N00L 0.0580(12) 0.152(3) 0.0871(16) 0.0046(18) 0.0043(11) -0.0144(16)
C00M 0.096(2) 0.090(2) 0.0730(16) 0.0160(15) 0.0039(14) -0.0319(18)
C00N 0.0526(11) 0.0790(15) 0.0566(12) -0.0026(10) -0.0017(9) -0.0018(11)
C00O 0.141(3) 0.0743(18) 0.0779(19) 0.0244(15) -0.0042(19) -0.036(2)
C00P 0.157(3) 0.0622(15) 0.090(2) 0.0198(15) -0.006(2) 0.0101(19)
C00Q 0.0566(12) 0.104(2) 0.0816(17) 0.0093(16) -0.0084(12) 0.0124(14)
C00R 0.105(2) 0.0636(14) 0.0732(15) 0.0162(12) 0.0072(14) 0.0104(15)
C00S 0.139(3) 0.0736(16) 0.0469(12) -0.0021(11) 0.0136(14) 0.0098(19)

loop_
_atom_type_symbol
_atom_type_description
_atom_type_scat_dispersion_real
_atom_type_scat_dispersion_imag
_atom_type_scat_source
C C 0.0181 0.0091 'International Tables Vol C Tables 4.2.6.8 and 6.1.1.4'
H H 0.0000 0.0000 'International Tables Vol C Tables 4.2.6.8 and 6.1.1.4'
N N 0.0311 0.0180 'International Tables Vol C Tables 4.2.6.8 and 6.1.1.4'
O O 0.0492 0.0322 'International Tables Vol C Tables 4.2.6.8 and 6.1.1.4'

loop_
_geom_angle_atom_site_label_1
_geom_angle_atom_site_label_2
_geom_angle_atom_site_label_3
_geom_angle
C009 N003 C00S 123.7(2)
C00E N003 C009 111.49(16)
C00E N003 C00S 124.62(19)
C00A C004 C007 111.11(15)
C00A C004 C00B 112.82(16)
C00B C004 C007 104.01(15)
C00C C004 C007 111.33(16)
C00C C004 C00A 108.16(17)
C00C C004 C00B 109.41(16)
C008 C005 C007 112.83(18)
C008 C005 C00N 126.0(2)
C00N C005 C007 120.86(19)
C009 C006 C007 109.19(16)
C009 C006 C00F 119.56(18)
C00F C006 C007 131.24(19)
C005 C007 C004 100.85(15)
C005 C007 C00E 113.41(16)
C006 C007 C004 114.10(15)
C006 C007 C005 112.95(16)
C006 C007 C00E 101.69(15)
C00E C007 C004 114.41(15)
C005 C008 H008 123.4
C005 C008 C00B 113.10(19)
C00B C008 H008 123.4
C006 C009 N003 109.38(17)
C00I C009 N003 127.9(2)
C00I C009 C006 122.70(19)
O002 C00A C004 120.0(2)
O002 C00A C00Q 122.6(2)
C00Q C00A C004 117.5(2)
C004 C00B H00B 107.6
C008 C00B C004 102.60(16)
C008 C00B H00B 107.6
C008 C00B C00J 116.47(19)
C00J C00B C004 114.59(16)
C00J C00B H00B 107.6
N00G C00C C004 174.9(3)
C00H C00D H00D 119.2
C00H C00D C00I 121.5(2)
C00I C00D H00D 119.2
O001 C00E N003 126.16(19)
O001 C00E C007 125.97(19)
N003 C00E C007 107.84(15)
C006 C00F H00F 120.7
C00H C00F C006 118.6(2)
C00H C00F H00F 120.7
C00D C00H C00F 120.8(2)
C00D C00H H00H 119.6
C00F C00H H00H 119.6
C009 C00I C00D 116.7(2)
C009 C00I H00I 121.6
C00D C00I H00I 121.6
C00K C00J C00B 119.8(2)
C00R C00J C00B 121.7(2)
C00R C00J C00K 118.5(2)
C00J C00K H00K 119.5
C00M C00K C00J 121.0(3)
C00M C00K H00K 119.5
C00K C00M H00M 119.9
C00O C00M C00K 120.2(3)
C00O C00M H00M 119.9
N00L C00N C005 178.2(3)
C00M C00O H00O 120.0
C00M C00O C00P 120.0(3)
C00P C00O H00O 120.0
C00O C00P H00P 120.0
C00O C00P C00R 120.1(3)
C00R C00P H00P 120.0
C00A C00Q H00A 109.5
C00A C00Q H00C 109.5
C00A C00Q H00E 109.5
H00A C00Q H00C 109.5
H00A C00Q H00E 109.5
H00C C00Q H00E 109.5
C00J C00R C00P 120.1(3)
C00J C00R H00R 120.0
C00P C00R H00R 120.0
N003 C00S H00G 109.5
N003 C00S H00J 109.5
N003 C00S H00L 109.5
H00G C00S H00J 109.5
H00G C00S H00L 109.5
H00J C00S H00L 109.5

loop_
_geom_bond_atom_site_label_1
_geom_bond_atom_site_label_2
_geom_bond_distance
O001 C00E 1.207(3)
O002 C00A 1.196(3)
N003 C009 1.412(3)
N003 C00E 1.358(3)
N003 C00S 1.464(3)
C004 C007 1.589(3)
C004 C00A 1.552(3)
C004 C00B 1.577(3)
C004 C00C 1.473(3)
C005 C007 1.517(3)
C005 C008 1.324(3)
C005 C00N 1.426(3)
C006 C007 1.508(2)
C006 C009 1.384(3)
C006 C00F 1.385(3)
C007 C00E 1.547(3)
C008 H008 0.9300
C008 C00B 1.483(3)
C009 C00I 1.376(3)
C00A C00Q 1.485(4)
C00B H00B 0.9800
C00B C00J 1.518(3)
C00C N00G 1.125(3)
C00D H00D 0.9300
C00D C00H 1.375(4)
C00D C00I 1.392(4)
C00F H00F 0.9300
C00F C00H 1.384(3)
C00H H00H 0.9300
C00I H00I 0.9300
C00J C00K 1.391(4)
C00J C00R 1.377(4)
C00K H00K 0.9300
C00K C00M 1.386(4)
N00L C00N 1.144(4)
C00M H00M 0.9300
C00M C00O 1.352(5)
C00O H00O 0.9300
C00O C00P 1.386(6)
C00P H00P 0.9300
C00P C00R 1.398(5)
C00Q H00A 0.9600
C00Q H00C 0.9600
C00Q H00E 0.9600
C00R H00R 0.9300
C00S H00G 0.9600
C00S H00J 0.9600
C00S H00L 0.9600
